data_7702651
loop_
_publ_author_name
'Gardinier, James R.'
'Cl\'erac, Rodolphe'
'Gabba\"i, Fran\,cois P.'

_publ_section_title
;
 Preparation, structural studies, and magnetic properties of coordination
 complexes of bimetallic arylplatinum compounds and pyridyl nitronyl
 nitroxide radicals
;
_journal_issue 23
_journal_name_full 'Journal of the Chemical Society, Dalton Transactions'
_journal_page_first 3453
_journal_paper_doi 10.1039/b104579m
_journal_year 2001
_chemical_formula_sum 'C56 H100 Cl4 F12 N6 O4 P6 Pt2'
_chemical_formula_weight 1867.22
_space_group_IT_number 14
_space_group_name_Hall '-P 2yn'
_space_group_name_H-M_alt 'P 1 21/n 1'
_atom_sites_solution_hydrogens geom
_atom_sites_solution_primary direct
_atom_sites_solution_secondary difmap
_audit_creation_method SHELXL-97
_cell_angle_alpha 90.00
_cell_angle_beta 107.15(3)
_cell_angle_gamma 90.00
_cell_formula_units_Z 2
_cell_length_a 11.634(2)
_cell_length_b 23.791(5)
_cell_length_c 14.159(3)
_cell_measurement_temperature 183(2)
_cell_volume 3744.7(14)
_computing_structure_refinement 'SHELXL-97 (Sheldrick, 1997)'
_computing_structure_solution 'SHELXS-97 (Sheldrick, 1990)'
_diffrn_ambient_temperature 183(2)
_diffrn_measured_fraction_theta_full 0.803
_diffrn_measured_fraction_theta_max 0.803
_diffrn_radiation_monochromator graphite
_diffrn_radiation_source 'fine-focus sealed tube'
_diffrn_radiation_type MoK\a
_diffrn_radiation_wavelength 0.71073
_diffrn_reflns_av_R_equivalents 0.0988
_diffrn_reflns_av_sigmaI/netI 0.1509
_diffrn_reflns_limit_h_max 13
_diffrn_reflns_limit_h_min -11
_diffrn_reflns_limit_k_max 28
_diffrn_reflns_limit_k_min -28
_diffrn_reflns_limit_l_max 11
_diffrn_reflns_limit_l_min -16
_diffrn_reflns_number 17035
_diffrn_reflns_theta_full 25.00
_diffrn_reflns_theta_max 25.00
_diffrn_reflns_theta_min 1.71
_exptl_absorpt_coefficient_mu 4.077
_exptl_absorpt_correction_T_max 1
_exptl_absorpt_correction_T_min 0.069
_exptl_absorpt_correction_type SADABS
_exptl_crystal_density_diffrn 1.656
_exptl_crystal_density_method 'not measured'
_exptl_crystal_F_000 1864
_exptl_crystal_size_max 0.19
_exptl_crystal_size_mid 0.11
_exptl_crystal_size_min 0.06
_refine_diff_density_max 3.490
_refine_diff_density_min -1.261
_refine_diff_density_rms 0.203
_refine_ls_extinction_method none
_refine_ls_goodness_of_fit_ref 1.083
_refine_ls_hydrogen_treatment mixed
_refine_ls_matrix_type full
_refine_ls_number_parameters 406
_refine_ls_number_reflns 5285
_refine_ls_number_restraints 12
_refine_ls_restrained_S_all 1.082
_refine_ls_R_factor_all 0.1177
_refine_ls_R_factor_gt 0.0809
_refine_ls_shift/su_max 0.001
_refine_ls_shift/su_mean 0.000
_refine_ls_structure_factor_coef Fsqd
_refine_ls_weighting_details
; calc 
[1.00000+-1.00000exp(-12.00(sin\q/\l)^2^)]/ 
[\s^2^(Fo^2^)+0.0000+5.0000*P+(0.0000P)^2^+0.0000sin\q/\l] 
where P = 0.33333Fo^2^ + 0.66667Fc^2^ 
;
_refine_ls_weighting_scheme calc
_refine_ls_wR_factor_gt 0.1513
_refine_ls_wR_factor_ref 0.1600
_reflns_number_gt 3243
_reflns_number_total 5285
_reflns_threshold_expression >2sigma(I)
_cod_data_source_file b104579m.txt
_cod_data_source_block compound_3
_cod_original_cell_volume 3745.0(13)
_cod_database_code 7702651

loop_
_symmetry_equiv_pos_as_xyz
'x, y, z'
'-x+1/2, y+1/2, -z+1/2'
'-x, -y, -z'
'x-1/2, -y-1/2, z-1/2'

loop_
_atom_site_label
_atom_site_type_symbol
_atom_site_fract_x
_atom_site_fract_y
_atom_site_fract_z
_atom_site_U_iso_or_equiv
_atom_site_adp_type
_atom_site_occupancy
_atom_site_symmetry_multiplicity
_atom_site_calc_flag
_atom_site_refinement_flags
Pt1 Pt 0.45022(5) 0.857670(17) 0.01884(5) 0.0304(2) Uani 1 1 d .
Cl1 Cl 0.9316(4) 0.3370(2) 0.9770(5) 0.0748(14) Uani 1 1 d .
Cl2 Cl 1.0275(5) 0.3877(3) 0.8294(5) 0.0912(17) Uani 1 1 d .
P1 P 0.6538(3) 0.85184(14) 0.0866(3) 0.0356(8) Uani 1 1 d .
P2 P 0.2457(3) 0.87178(14) -0.0474(3) 0.0399(10) Uani 1 1 d .
P3 P 0.1934(4) 0.80293(15) 0.3053(4) 0.0506(12) Uani 1 1 d .
F1 F 0.2944(11) 0.7578(4) 0.3114(14) 0.116(6) Uani 1 1 d .
F2 F 0.2798(12) 0.8499(4) 0.2897(13) 0.103(5) Uani 1 1 d .
F3 F 0.1449(11) 0.7912(5) 0.1910(9) 0.093(4) Uani 1 1 d .
F4 F 0.1067(9) 0.7553(4) 0.3219(8) 0.069(3) Uani 1 1 d .
F5 F 0.2441(16) 0.8134(8) 0.4176(12) 0.133(6) Uani 1 1 d .
F6 F 0.0891(15) 0.8460(4) 0.2943(19) 0.146(8) Uani 1 1 d .
O1 O 0.3598(13) 0.5962(4) 0.2401(11) 0.072(4) Uani 1 1 d .
O2 O 0.3517(10) 0.5629(4) -0.0851(9) 0.048(3) Uani 1 1 d .
N1 N 0.3480(13) 0.5721(5) 0.1562(13) 0.059(4) Uani 1 1 d .
N2 N 0.3420(11) 0.5567(4) 0.0016(12) 0.045(4) Uani 1 1 d .
N3 N 0.4294(9) 0.7699(4) 0.0353(9) 0.033(3) Uani 1 1 d .
C1 C 0.4748(11) 0.9410(5) 0.0067(10) 0.029(3) Uani 1 1 d .
C2 C 0.4937(12) 0.9780(5) 0.0877(12) 0.037(3) Uani 1 1 d .
H2A H 0.4893 0.9641 0.1479 0.045 Uiso 1 1 calc R
C3 C 0.4818(12) 0.9668(5) -0.0804(12) 0.039(4) Uani 1 1 d .
H3A H 0.4688 0.9446 -0.1366 0.047 Uiso 1 1 calc R
C4 C 0.7065(12) 0.8750(7) 0.2195(10) 0.044(4) Uani 1 1 d DU
H4A H 0.7905 0.8648 0.2472 0.052 Uiso 1 1 calc R
H4B H 0.7007 0.9156 0.2221 0.052 Uiso 1 1 calc R
C5 C 0.6342(17) 0.8489(7) 0.2829(12) 0.067(5) Uani 1 1 d DU
H5A H 0.6639 0.8628 0.3493 0.100 Uiso 1 1 calc R
H5B H 0.6424 0.8087 0.2830 0.100 Uiso 1 1 calc R
H5C H 0.5509 0.8588 0.2560 0.100 Uiso 1 1 calc R
C6 C 0.7141(10) 0.7784(6) 0.0896(16) 0.059(5) Uani 1 1 d DU
H6A H 0.6762 0.7550 0.1280 0.070 Uiso 1 1 calc R
H6B H 0.6912 0.7638 0.0227 0.070 Uiso 1 1 calc R
C7 C 0.8512(12) 0.7733(10) 0.133(2) 0.105(9) Uani 1 1 d DU
H7A H 0.8743 0.7346 0.1337 0.158 Uiso 1 1 calc R
H7B H 0.8751 0.7876 0.1998 0.158 Uiso 1 1 calc R
H7C H 0.8899 0.7947 0.0939 0.158 Uiso 1 1 calc R
C8 C 0.7460(16) 0.8947(9) 0.0330(11) 0.071(6) Uani 1 1 d DU
H8A H 0.7257 0.9341 0.0355 0.086 Uiso 1 1 calc R
H8B H 0.8305 0.8897 0.0685 0.086 Uiso 1 1 calc R
C9 C 0.7200(17) 0.8752(8) -0.0738(12) 0.081(8) Uani 1 1 d DU
H9A H 0.7672 0.8968 -0.1060 0.122 Uiso 1 1 calc R
H9B H 0.6361 0.8803 -0.1078 0.122 Uiso 1 1 calc R
H9C H 0.7403 0.8362 -0.0749 0.122 Uiso 1 1 calc R
C10 C 0.2016(16) 0.8883(9) -0.178(2) 0.099(9) Uani 1 1 d DU
H10A H 0.1163 0.8969 -0.1988 0.119 Uiso 1 1 calc R
H10B H 0.2443 0.9218 -0.1872 0.119 Uiso 1 1 calc R
C11 C 0.226(3) 0.8414(15) -0.2436(16) 0.139(13) Uani 1 1 d DU
H11A H 0.1996 0.8533 -0.3114 0.209 Uiso 1 1 calc R
H11B H 0.1826 0.8082 -0.2359 0.209 Uiso 1 1 calc R
H11C H 0.3105 0.8334 -0.2248 0.209 Uiso 1 1 calc R
C12 C 0.1564(10) 0.8109(7) -0.0375(15) 0.056(4) Uani 1 1 d DU
H12A H 0.1769 0.7807 -0.0756 0.067 Uiso 1 1 calc R
H12B H 0.1803 0.7990 0.0311 0.067 Uiso 1 1 calc R
C13 C 0.0190(11) 0.8178(9) -0.0714(17) 0.077(6) Uani 1 1 d DU
H13A H -0.0180 0.7830 -0.0622 0.115 Uiso 1 1 calc R
H13B H -0.0071 0.8279 -0.1401 0.115 Uiso 1 1 calc R
H13C H -0.0036 0.8467 -0.0332 0.115 Uiso 1 1 calc R
C14 C 0.187(3) 0.9379(14) -0.028(3) 0.165(17) Uani 1 1 d DU
H14A H 0.2375 0.9685 -0.0383 0.198 Uiso 1 1 calc R
H14B H 0.1058 0.9431 -0.0700 0.198 Uiso 1 1 calc R
C15 C 0.192(2) 0.9328(17) 0.081(3) 0.18(2) Uani 1 1 d DU
H15A H 0.1595 0.9662 0.1011 0.263 Uiso 1 1 calc R
H15B H 0.2743 0.9283 0.1208 0.263 Uiso 1 1 calc R
H15C H 0.1462 0.9008 0.0896 0.263 Uiso 1 1 calc R
C16 C 0.3980(12) 0.7518(6) 0.1162(12) 0.044(4) Uani 1 1 d .
H16A H 0.3874 0.7780 0.1617 0.053 Uiso 1 1 calc R
C17 C 0.3816(11) 0.6950(5) 0.1318(12) 0.036(3) Uani 1 1 d .
H17A H 0.3650 0.6832 0.1890 0.043 Uiso 1 1 calc R
C18 C 0.3901(10) 0.6563(5) 0.0617(11) 0.031(3) Uani 1 1 d .
C19 C 0.4234(12) 0.6752(5) -0.0199(12) 0.039(3) Uani 1 1 d .
H19A H 0.4339 0.6499 -0.0668 0.046 Uiso 1 1 calc R
C20 C 0.4402(11) 0.7313(5) -0.0295(12) 0.037(3) Uani 1 1 d .
H20A H 0.4606 0.7434 -0.0849 0.044 Uiso 1 1 calc R
C21 C 0.3651(12) 0.5961(5) 0.0733(12) 0.036(3) Uani 1 1 d .
C22 C 0.3268(18) 0.5113(6) 0.1433(17) 0.064(5) Uani 1 1 d .
C23 C 0.2882(15) 0.5041(5) 0.0308(19) 0.068(6) Uani 1 1 d .
C24 C 0.3386(13) 0.4530(5) -0.0054(16) 0.056(5) Uani 1 1 d .
H24A H 0.3110 0.4519 -0.0763 0.084 Uiso 1 1 calc R
H24B H 0.3120 0.4198 0.0206 0.084 Uiso 1 1 calc R
H24C H 0.4248 0.4546 0.0165 0.084 Uiso 1 1 calc R
C25 C 0.1521(15) 0.5096(6) -0.019(2) 0.103(10) Uani 1 1 d .
H25A H 0.1223 0.5423 0.0054 0.154 Uiso 1 1 calc R
H25B H 0.1119 0.4768 -0.0053 0.154 Uiso 1 1 calc R
H25C H 0.1371 0.5131 -0.0895 0.154 Uiso 1 1 calc R
C26 C 0.4469(19) 0.4831(6) 0.1967(17) 0.076(6) Uani 1 1 d .
H26A H 0.4644 0.4887 0.2666 0.114 Uiso 1 1 calc R
H26B H 0.5097 0.4994 0.1743 0.114 Uiso 1 1 calc R
H26C H 0.4417 0.4436 0.1825 0.114 Uiso 1 1 calc R
C27 C 0.229(3) 0.4940(7) 0.194(2) 0.113(10) Uani 1 1 d .
H27A H 0.1538 0.5115 0.1595 0.169 Uiso 1 1 calc R
H27B H 0.2535 0.5060 0.2614 0.169 Uiso 1 1 calc R
H27C H 0.2194 0.4539 0.1909 0.169 Uiso 1 1 calc R
C28 C 0.9191(19) 0.3439(8) 0.8460(17) 0.081(7) Uani 1 1 d .
H28A H 0.9272 0.3072 0.8189 0.097 Uiso 1 1 calc R
H28B H 0.8404 0.3586 0.8109 0.097 Uiso 1 1 calc R

loop_
_atom_site_aniso_label
_atom_site_aniso_U_11
_atom_site_aniso_U_22
_atom_site_aniso_U_33
_atom_site_aniso_U_23
_atom_site_aniso_U_13
_atom_site_aniso_U_12
Pt1 0.0346(3) 0.0181(2) 0.0410(3) -0.0019(3) 0.0151(2) -0.0030(2)
Cl1 0.064(2) 0.068(2) 0.089(4) 0.005(3) 0.017(3) 0.010(2)
Cl2 0.092(3) 0.097(4) 0.077(4) 0.006(3) 0.014(3) -0.031(3)
P1 0.0319(16) 0.0369(17) 0.036(2) -0.0018(17) 0.0063(18) -0.0062(15)
P2 0.0325(16) 0.0324(17) 0.053(3) 0.0008(18) 0.010(2) 0.0017(14)
P3 0.060(2) 0.0299(17) 0.066(3) -0.007(2) 0.025(3) -0.0019(17)
F1 0.102(8) 0.053(6) 0.205(17) 0.032(9) 0.063(11) 0.026(6)
F2 0.112(8) 0.047(5) 0.132(12) 0.023(7) 0.008(10) -0.034(6)
F3 0.106(9) 0.112(9) 0.068(8) 0.007(7) 0.035(8) -0.041(7)
F4 0.079(6) 0.066(5) 0.086(8) -0.003(6) 0.063(6) -0.008(5)
F5 0.145(13) 0.160(13) 0.093(11) -0.049(10) 0.032(11) -0.063(11)
F6 0.144(12) 0.050(6) 0.24(2) -0.021(10) 0.054(15) 0.029(7)
O1 0.127(11) 0.031(5) 0.090(9) -0.005(6) 0.081(9) -0.004(6)
O2 0.066(6) 0.026(5) 0.046(7) -0.001(5) 0.006(7) 0.012(4)
N1 0.081(9) 0.031(6) 0.093(12) 0.014(8) 0.067(10) 0.020(6)
N2 0.041(6) 0.025(5) 0.058(10) -0.004(6) -0.004(8) -0.004(5)
N3 0.031(5) 0.039(6) 0.032(7) -0.007(6) 0.014(5) -0.003(5)
C1 0.033(6) 0.030(6) 0.028(8) -0.007(6) 0.015(6) 0.001(5)
C2 0.046(7) 0.030(6) 0.042(9) -0.001(6) 0.023(8) 0.003(6)
C3 0.050(8) 0.023(6) 0.050(10) -0.016(7) 0.025(8) -0.008(6)
C4 0.038(7) 0.062(9) 0.025(8) -0.010(7) 0.001(7) -0.006(7)
C5 0.093(13) 0.066(11) 0.032(10) 0.012(8) 0.004(11) -0.010(10)
C6 0.043(7) 0.042(7) 0.090(14) 0.003(9) 0.020(9) -0.001(7)
C7 0.071(12) 0.111(17) 0.11(2) 0.000(16) -0.009(15) 0.028(13)
C8 0.054(9) 0.092(13) 0.053(12) -0.015(11) -0.009(10) -0.022(9)
C9 0.069(11) 0.073(11) 0.070(13) -0.026(11) -0.029(11) 0.062(10)
C10 0.041(9) 0.100(15) 0.14(2) 0.070(15) -0.006(13) -0.026(10)
C11 0.108(19) 0.28(4) 0.034(13) 0.024(18) 0.034(15) 0.03(2)
C12 0.047(8) 0.059(9) 0.064(12) 0.007(9) 0.021(9) -0.021(7)
C13 0.050(9) 0.098(14) 0.074(14) 0.034(12) 0.004(10) -0.021(9)
C14 0.072(15) 0.13(3) 0.28(4) -0.12(3) 0.03(3) 0.000(16)
C15 0.047(12) 0.18(3) 0.29(5) 0.12(4) 0.04(3) 0.033(16)
C16 0.048(8) 0.034(7) 0.045(10) -0.010(7) 0.004(8) -0.009(6)
C17 0.041(7) 0.024(6) 0.047(10) 0.006(6) 0.018(8) 0.004(5)
C18 0.026(6) 0.023(6) 0.041(9) -0.002(6) 0.007(7) 0.002(5)
C19 0.047(7) 0.028(6) 0.048(9) 0.005(7) 0.024(8) 0.010(6)
C20 0.043(7) 0.017(5) 0.057(9) 0.000(6) 0.026(8) -0.006(5)
C21 0.039(7) 0.022(6) 0.055(10) 0.008(7) 0.025(8) 0.000(5)
C22 0.096(13) 0.020(6) 0.108(17) 0.001(9) 0.079(14) 0.013(8)
C23 0.060(9) 0.012(6) 0.14(2) -0.004(9) 0.040(13) -0.004(6)
C24 0.056(8) 0.024(6) 0.107(15) -0.005(8) 0.052(11) 0.006(6)
C25 0.062(10) 0.030(8) 0.22(3) 0.010(13) 0.044(16) -0.018(8)
C26 0.123(15) 0.022(6) 0.096(16) 0.014(9) 0.053(15) 0.020(9)
C27 0.19(2) 0.024(7) 0.18(3) -0.004(12) 0.14(2) -0.019(11)
C28 0.077(12) 0.078(12) 0.070(15) -0.025(11) -0.003(13) 0.020(10)

loop_
_atom_type_symbol
_atom_type_description
_atom_type_scat_dispersion_real
_atom_type_scat_dispersion_imag
_atom_type_scat_source
C C 0.0033 0.0016 'International Tables Vol C Tables 4.2.6.8 and 6.1.1.4'
H H 0.0000 0.0000 'International Tables Vol C Tables 4.2.6.8 and 6.1.1.4'
N N 0.0061 0.0033 'International Tables Vol C Tables 4.2.6.8 and 6.1.1.4'
O O 0.0106 0.0060 'International Tables Vol C Tables 4.2.6.8 and 6.1.1.4'
F F 0.0171 0.0103 'International Tables Vol C Tables 4.2.6.8 and 6.1.1.4'
P P 0.1023 0.0942 'International Tables Vol C Tables 4.2.6.8 and 6.1.1.4'
Cl Cl 0.1484 0.1585 'International Tables Vol C Tables 4.2.6.8 and 6.1.1.4'
Pt Pt -1.7033 8.3905 'International Tables Vol C Tables 4.2.6.8 and 6.1.1.4'

loop_
_geom_angle_atom_site_label_1
_geom_angle_atom_site_label_2
_geom_angle_atom_site_label_3
_geom_angle
_geom_angle_site_symmetry_1
C1 Pt1 N3 178.2(5) .
C1 Pt1 P1 86.6(4) .
N3 Pt1 P1 91.8(3) .
C1 Pt1 P2 88.7(4) .
N3 Pt1 P2 92.9(3) .
P1 Pt1 P2 175.09(12) .
C8 P1 C6 105.7(9) .
C8 P1 C4 101.3(6) .
C6 P1 C4 103.9(8) .
C8 P1 Pt1 117.5(6) .
C6 P1 Pt1 113.6(4) .
C4 P1 Pt1 113.2(5) .
C14 P2 C10 87.7(17) .
C14 P2 C12 116.4(14) .
C10 P2 C12 104.9(9) .
C14 P2 Pt1 117.5(10) .
C10 P2 Pt1 113.3(7) .
C12 P2 Pt1 113.4(5) .
F5 P3 F6 92.7(13) .
F5 P3 F2 88.0(9) .
F6 P3 F2 91.7(9) .
F5 P3 F3 178.4(10) .
F6 P3 F3 88.9(11) .
F2 P3 F3 91.8(8) .
F5 P3 F1 90.0(10) .
F6 P3 F1 176.9(10) .
F2 P3 F1 89.7(7) .
F3 P3 F1 88.3(9) .
F5 P3 F4 91.7(8) .
F6 P3 F4 88.5(8) .
F2 P3 F4 179.6(8) .
F3 P3 F4 88.5(6) .
F1 P3 F4 90.1(6) .
O1 N1 C21 126.9(12) .
O1 N1 C22 121.4(14) .
C21 N1 C22 111.4(15) .
O2 N2 C21 126.1(12) .
O2 N2 C23 121.4(13) .
C21 N2 C23 112.1(16) .
C20 N3 C16 117.5(12) .
C20 N3 Pt1 124.5(10) .
C16 N3 Pt1 117.9(9) .
C3 C1 C2 113.9(11) .
C3 C1 Pt1 123.5(9) .
C2 C1 Pt1 122.4(10) .
C3 C2 C1 122.0(15) 3_675
C2 C3 C1 124.1(14) 3_675
C5 C4 P1 113.2(10) .
C7 C6 P1 114.8(12) .
C9 C8 P1 106.1(13) .
C11 C10 P2 114.6(14) .
C13 C12 P2 117.2(11) .
C15 C14 P2 101(3) .
N3 C16 C17 121.3(14) .
C18 C17 C16 119.5(15) .
C17 C18 C19 118.5(11) .
C17 C18 C21 120.5(14) .
C19 C18 C21 121.0(13) .
C20 C19 C18 118.7(14) .
N3 C20 C19 124.3(15) .
N2 C21 N1 107.9(12) .
N2 C21 C18 126.2(14) .
N1 C21 C18 125.5(14) .
N1 C22 C23 103.0(14) .
N1 C22 C26 105.9(15) .
C23 C22 C26 114.1(15) .
N1 C22 C27 108.7(13) .
C23 C22 C27 114.5(19) .
C26 C22 C27 109.9(17) .
C24 C23 N2 110.0(16) .
C24 C23 C22 114.9(15) .
N2 C23 C22 100.1(13) .
C24 C23 C25 111.3(15) .
N2 C23 C25 104.9(13) .
C22 C23 C25 115(2) .
Cl2 C28 Cl1 110.8(11) .

loop_
_geom_bond_atom_site_label_1
_geom_bond_atom_site_label_2
_geom_bond_distance
_geom_bond_site_symmetry_2
Pt1 C1 2.017(12) .
Pt1 N3 2.122(11) .
Pt1 P1 2.282(3) .
Pt1 P2 2.310(4) .
Cl1 C28 1.82(3) .
Cl2 C28 1.71(3) .
P1 C8 1.80(2) .
P1 C6 1.878(15) .
P1 C4 1.881(14) .
P2 C14 1.77(3) .
P2 C10 1.80(3) .
P2 C12 1.812(14) .
P3 F5 1.543(17) .
P3 F6 1.561(14) .
P3 F2 1.562(12) .
P3 F3 1.574(13) .
P3 F1 1.576(11) .
P3 F4 1.579(10) .
O1 N1 1.289(19) .
O2 N2 1.274(18) .
N1 C21 1.37(2) .
N1 C22 1.471(19) .
N2 C21 1.351(19) .
N2 C23 1.51(2) .
N3 C20 1.331(18) .
N3 C16 1.37(2) .
C1 C3 1.40(2) .
C1 C2 1.410(19) .
C2 C3 1.355(17) 3_675
C3 C2 1.355(17) 3_675
C4 C5 1.531(10) .
C6 C7 1.536(10) .
C8 C9 1.525(10) .
C10 C11 1.534(10) .
C12 C13 1.536(9) .
C14 C15 1.530(10) .
C16 C17 1.393(18) .
C17 C18 1.38(2) .
C18 C19 1.40(2) .
C18 C21 1.479(16) .
C19 C20 1.362(17) .
C22 C23 1.53(3) .
C22 C26 1.53(3) .
C22 C27 1.57(3) .
C23 C24 1.50(2) .
C23 C25 1.54(2) .
